data_1554143
loop_
_publ_author_name
'Hirao, Yasukazu'
'Seo, Shiori'
'Kubo, Takashi'

_publ_section_title
;
 Self-Assembly of 1-Deazahypoxanthine: Cooperativity of Hydrogen-Bonding
 and Stacking Interactions
;
_journal_issue 34
_journal_name_full 'The Journal of Physical Chemistry C'
_journal_page_first 20928
_journal_paper_doi 10.1021/acs.jpcc.9b05033
_journal_volume 123
_journal_year 2019
_chemical_formula_sum 'C13 H10 N4 O3'
_chemical_formula_weight 270.25
_chemical_name_systematic
;
3-benzyl-7-nitro-3H-imidazo[4,5-b]pyridine 4-oxide
;
_space_group_crystal_system monoclinic
_space_group_IT_number 14
_space_group_name_Hall '-P 2yn'
_space_group_name_H-M_alt 'P 1 21/n 1'
_atom_sites_solution_hydrogens geom
_atom_sites_solution_primary direct
_atom_sites_solution_secondary difmap
_audit_creation_method SHELXL-2016/6
_cell_angle_alpha 90
_cell_angle_beta 94.214(3)
_cell_angle_gamma 90
_cell_formula_units_Z 4
_cell_length_a 4.6463(5)
_cell_length_b 23.585(2)
_cell_length_c 10.7437(12)
_cell_measurement_reflns_used 5221
_cell_measurement_temperature 200(2)
_cell_measurement_theta_max 27.45
_cell_measurement_theta_min 3.22
_cell_volume 1174.1(2)
_computing_cell_refinement 'RAPID AUTO'
_computing_data_collection 'RAPID AUTO (Rigaku, ????)'
_computing_data_reduction 'RAPID AUTO'
_computing_molecular_graphics
;
Yadokari-XG 2009 (K. Wakita, T. Nemoto, et al., 2009)
;
_computing_publication_material
;
Yadokari-XG 2009 (K. Wakita, T. Nemoto, et al., 2009)
;
_computing_structure_refinement 'SHELXL-2016/6 (Sheldrick, 2016)'
_computing_structure_solution Sir2014
_diffrn_ambient_temperature 200(2)
_diffrn_measured_fraction_theta_full 0.999
_diffrn_measured_fraction_theta_max 0.998
_diffrn_measurement_device_type
;
Rigaku MicroMax-007HF,VariMax-Mo and RAPID II
;
_diffrn_measurement_method \w
_diffrn_radiation_type MoK\a
_diffrn_radiation_wavelength 0.71075
_diffrn_reflns_av_R_equivalents 0.0785
_diffrn_reflns_av_unetI/netI 0.0676
_diffrn_reflns_Laue_measured_fraction_full 0.999
_diffrn_reflns_Laue_measured_fraction_max 0.998
_diffrn_reflns_limit_h_max 6
_diffrn_reflns_limit_h_min -5
_diffrn_reflns_limit_k_max 30
_diffrn_reflns_limit_k_min -30
_diffrn_reflns_limit_l_max 13
_diffrn_reflns_limit_l_min -13
_diffrn_reflns_number 11305
_diffrn_reflns_point_group_measured_fraction_full 0.999
_diffrn_reflns_point_group_measured_fraction_max 0.998
_diffrn_reflns_theta_full 25.242
_diffrn_reflns_theta_max 27.452
_diffrn_reflns_theta_min 3.214
_diffrn_source 'micro-focus rotating anode'
_exptl_absorpt_coefficient_mu 0.113
_exptl_absorpt_correction_T_max 1.0000
_exptl_absorpt_correction_T_min 0.5684
_exptl_absorpt_correction_type multi-scan
_exptl_absorpt_process_details
;
Empirical Absorption Correction   March 2001 T. Higashi
    Rigaku Corporation, Tokyo, Japan
;
_exptl_crystal_colour Colorless
_exptl_crystal_density_diffrn 1.529
_exptl_crystal_density_method 'not measured'
_exptl_crystal_description Needle
_exptl_crystal_F_000 560
_exptl_crystal_size_max 0.400
_exptl_crystal_size_mid 0.020
_exptl_crystal_size_min 0.020
_refine_diff_density_max 0.322
_refine_diff_density_min -0.332
_refine_diff_density_rms 0.073
_refine_ls_extinction_method none
_refine_ls_goodness_of_fit_ref 1.071
_refine_ls_hydrogen_treatment constr
_refine_ls_matrix_type full
_refine_ls_number_parameters 181
_refine_ls_number_reflns 2659
_refine_ls_number_restraints 0
_refine_ls_restrained_S_all 1.071
_refine_ls_R_factor_all 0.1167
_refine_ls_R_factor_gt 0.0496
_refine_ls_shift/su_max 0.000
_refine_ls_shift/su_mean 0.000
_refine_ls_structure_factor_coef Fsqd
_refine_ls_weighting_details 'w=1/[\s^2^(Fo^2^)+(0.0583P)^2^+0.3662P] where P=(Fo^2^+2Fc^2^)/3'
_refine_ls_weighting_scheme calc
_refine_ls_wR_factor_gt 0.1076
_refine_ls_wR_factor_ref 0.1504
_reflns_Friedel_coverage 0.000
_reflns_number_gt 1451
_reflns_number_total 2659
_reflns_threshold_expression 'I > 2\s(I)'
_cod_data_source_file jp9b05033_si_002.cif
_cod_data_source_block 6d
_cod_original_cell_volume 1174.2(2)
_cod_original_sg_symbol_H-M 'P 21/n'
_cod_database_code 1554143
_shelx_shelxl_version_number 2016/6
_shelx_space_group_comment
;
The symmetry employed for this shelxl refinement is uniquely defined
by the following loop, which should always be used as a source of
symmetry information in preference to the above space-group names.
They are only intended as comments.
;
_shelx_estimated_absorpt_t_min 0.956
_shelx_estimated_absorpt_t_max 0.998

loop_
_space_group_symop_operation_xyz
'x, y, z'
'-x+1/2, y+1/2, -z+1/2'
'-x, -y, -z'
'x-1/2, -y-1/2, z-1/2'

loop_
_atom_site_label
_atom_site_type_symbol
_atom_site_fract_x
_atom_site_fract_y
_atom_site_fract_z
_atom_site_U_iso_or_equiv
_atom_site_adp_type
_atom_site_occupancy
_atom_site_site_symmetry_order
_atom_site_calc_flag
_atom_site_refinement_flags_posn
_atom_site_refinement_flags_adp
C1 C 0.0004(5) 0.41332(11) 0.3878(3) 0.0342(6) Uani 1 1 d . .
H1 H 0.005713 0.380994 0.440649 0.041 Uiso 1 1 calc R U
C2 C -0.1843(5) 0.45771(11) 0.4093(2) 0.0340(6) Uani 1 1 d . .
H2 H -0.306962 0.454791 0.476007 0.041 Uiso 1 1 calc R U
N1 N -0.1954(4) 0.50543(9) 0.3379(2) 0.0304(5) Uani 1 1 d . .
C3 C -0.0154(5) 0.50805(11) 0.2438(2) 0.0278(6) Uani 1 1 d . .
C4 C 0.1708(5) 0.46363(11) 0.2148(2) 0.0288(6) Uani 1 1 d . .
C5 C 0.1770(5) 0.41563(11) 0.2899(2) 0.0319(6) Uani 1 1 d . .
N2 N 0.3266(4) 0.47968(9) 0.11648(19) 0.0312(5) Uani 1 1 d . .
C6 C 0.2341(5) 0.53143(11) 0.0894(2) 0.0318(6) Uani 1 1 d . .
H3 H 0.306737 0.553353 0.024506 0.038 Uiso 1 1 calc R U
N3 N 0.0262(4) 0.55111(8) 0.16167(19) 0.0302(5) Uani 1 1 d . .
O1 O -0.3686(4) 0.54713(8) 0.36037(17) 0.0383(5) Uani 1 1 d . .
N4 N 0.3705(5) 0.36820(9) 0.2709(2) 0.0386(6) Uani 1 1 d . .
O2 O 0.4354(4) 0.33667(8) 0.3591(2) 0.0473(6) Uani 1 1 d . .
O3 O 0.4622(5) 0.36250(9) 0.1672(2) 0.0624(7) Uani 1 1 d . .
C7 C -0.1047(5) 0.60844(11) 0.1480(3) 0.0343(6) Uani 1 1 d . .
H4 H -0.260211 0.612302 0.205671 0.041 Uiso 1 1 calc R U
H5 H -0.191306 0.613340 0.061692 0.041 Uiso 1 1 calc R U
C8 C 0.1199(5) 0.65372(11) 0.1764(2) 0.0306(6) Uani 1 1 d . .
C9 C 0.2250(6) 0.66429(12) 0.2980(3) 0.0393(7) Uani 1 1 d . .
H6 H 0.153665 0.643025 0.364217 0.047 Uiso 1 1 calc R U
C10 C 0.4327(6) 0.70538(13) 0.3243(3) 0.0501(8) Uani 1 1 d . .
H7 H 0.502100 0.712219 0.408338 0.060 Uiso 1 1 calc R U
C11 C 0.5393(7) 0.73643(13) 0.2297(4) 0.0532(9) Uani 1 1 d . .
H8 H 0.681152 0.764819 0.248156 0.064 Uiso 1 1 calc R U
C12 C 0.4396(7) 0.72615(12) 0.1085(3) 0.0501(8) Uani 1 1 d . .
H9 H 0.514724 0.747152 0.042757 0.060 Uiso 1 1 calc R U
C13 C 0.2279(6) 0.68493(11) 0.0811(3) 0.0397(7) Uani 1 1 d . .
H10 H 0.158144 0.678340 -0.002995 0.048 Uiso 1 1 calc R U

loop_
_atom_site_aniso_label
_atom_site_aniso_U_11
_atom_site_aniso_U_22
_atom_site_aniso_U_33
_atom_site_aniso_U_23
_atom_site_aniso_U_13
_atom_site_aniso_U_12
C1 0.0331(14) 0.0366(15) 0.0334(16) 0.0012(12) 0.0050(12) -0.0029(12)
C2 0.0308(13) 0.0431(16) 0.0288(15) -0.0006(12) 0.0078(11) -0.0012(13)
N1 0.0248(10) 0.0366(12) 0.0304(13) -0.0035(10) 0.0063(9) 0.0026(10)
C3 0.0209(12) 0.0340(14) 0.0289(14) -0.0028(11) 0.0053(10) 0.0013(11)
C4 0.0227(12) 0.0364(14) 0.0274(14) -0.0013(11) 0.0028(10) -0.0005(11)
C5 0.0268(13) 0.0358(15) 0.0336(16) -0.0025(12) 0.0044(11) 0.0022(12)
N2 0.0278(11) 0.0375(13) 0.0289(12) -0.0015(10) 0.0075(9) 0.0015(10)
C6 0.0262(13) 0.0403(15) 0.0298(15) -0.0001(12) 0.0074(11) 0.0003(12)
N3 0.0281(11) 0.0318(11) 0.0312(13) 0.0005(10) 0.0059(9) 0.0014(10)
O1 0.0332(10) 0.0443(11) 0.0388(12) -0.0027(9) 0.0130(8) 0.0098(9)
N4 0.0372(13) 0.0364(13) 0.0430(15) -0.0007(11) 0.0079(11) 0.0034(11)
O2 0.0493(12) 0.0381(11) 0.0549(14) 0.0121(10) 0.0069(10) 0.0058(10)
O3 0.0803(16) 0.0632(15) 0.0462(14) -0.0012(11) 0.0219(12) 0.0297(13)
C7 0.0300(13) 0.0335(14) 0.0396(17) 0.0004(12) 0.0029(12) 0.0061(12)
C8 0.0263(13) 0.0309(14) 0.0351(15) 0.0023(11) 0.0060(11) 0.0036(11)
C9 0.0437(16) 0.0421(16) 0.0325(16) -0.0018(13) 0.0049(13) -0.0022(14)
C10 0.0457(17) 0.0463(18) 0.057(2) -0.0154(15) -0.0060(15) -0.0010(16)
C11 0.0380(17) 0.0348(17) 0.087(3) 0.0023(17) 0.0071(17) -0.0013(14)
C12 0.0450(17) 0.0385(17) 0.069(2) 0.0194(16) 0.0189(16) 0.0059(15)
C13 0.0364(15) 0.0407(16) 0.0430(18) 0.0050(13) 0.0096(13) 0.0056(14)

loop_
_atom_type_symbol
_atom_type_description
_atom_type_scat_dispersion_real
_atom_type_scat_dispersion_imag
_atom_type_scat_source
C C 0.0033 0.0016 'International Tables Vol C Tables 4.2.6.8 and 6.1.1.4'
H H 0.0000 0.0000 'International Tables Vol C Tables 4.2.6.8 and 6.1.1.4'
N N 0.0061 0.0033 'International Tables Vol C Tables 4.2.6.8 and 6.1.1.4'
O O 0.0106 0.0060 'International Tables Vol C Tables 4.2.6.8 and 6.1.1.4'

loop_
_geom_angle_atom_site_label_1
_geom_angle_atom_site_label_2
_geom_angle_atom_site_label_3
_geom_angle
C5 C1 C2 120.5(3)
C5 C1 H1 119.7
C2 C1 H1 119.7
N1 C2 C1 121.9(2)
N1 C2 H2 119.0
C1 C2 H2 119.0
O1 N1 C3 121.7(2)
O1 N1 C2 121.1(2)
C3 N1 C2 117.2(2)
N1 C3 N3 129.6(2)
N1 C3 C4 123.5(2)
N3 C3 C4 106.9(2)
N2 C4 C5 132.8(2)
N2 C4 C3 109.4(2)
C5 C4 C3 117.7(2)
C1 C5 C4 119.1(2)
C1 C5 N4 118.9(2)
C4 C5 N4 122.0(2)
C6 N2 C4 104.0(2)
N2 C6 N3 115.0(2)
N2 C6 H3 122.5
N3 C6 H3 122.5
C6 N3 C3 104.7(2)
C6 N3 C7 123.7(2)
C3 N3 C7 131.5(2)
O2 N4 O3 123.6(2)
O2 N4 C5 118.5(2)
O3 N4 C5 118.0(2)
N3 C7 C8 110.6(2)
N3 C7 H4 109.5
C8 C7 H4 109.5
N3 C7 H5 109.5
C8 C7 H5 109.5
H4 C7 H5 108.1
C9 C8 C13 118.7(3)
C9 C8 C7 120.6(2)
C13 C8 C7 120.7(3)
C10 C9 C8 120.8(3)
C10 C9 H6 119.6
C8 C9 H6 119.6
C11 C10 C9 120.4(3)
C11 C10 H7 119.8
C9 C10 H7 119.8
C12 C11 C10 119.5(3)
C12 C11 H8 120.2
C10 C11 H8 120.2
C11 C12 C13 120.4(3)
C11 C12 H9 119.8
C13 C12 H9 119.8
C8 C13 C12 120.1(3)
C8 C13 H10 120.0
C12 C13 H10 120.0

loop_
_geom_bond_atom_site_label_1
_geom_bond_atom_site_label_2
_geom_bond_distance
C1 C5 1.381(4)
C1 C2 1.384(4)
C1 H1 0.9500
C2 N1 1.361(3)
C2 H2 0.9500
N1 O1 1.305(3)
N1 C3 1.359(3)
C3 N3 1.369(3)
C3 C4 1.408(3)
C4 N2 1.377(3)
C4 C5 1.390(4)
C5 N4 1.459(3)
N2 C6 1.319(3)
C6 N3 1.364(3)
C6 H3 0.9500
N3 C7 1.486(3)
N4 O2 1.225(3)
N4 O3 1.229(3)
C7 C8 1.509(4)
C7 H4 0.9900
C7 H5 0.9900
C8 C9 1.383(4)
C8 C13 1.384(4)
C9 C10 1.382(4)
C9 H6 0.9500
C10 C11 1.374(4)
C10 H7 0.9500
C11 C12 1.371(5)
C11 H8 0.9500
C12 C13 1.399(4)
C12 H9 0.9500
C13 H10 0.9500

loop_
_geom_hbond_atom_site_label_D
_geom_hbond_atom_site_label_H
_geom_hbond_atom_site_label_A
_geom_hbond_distance_DH
_geom_hbond_distance_HA
_geom_hbond_distance_DA
_geom_hbond_angle_DHA
_geom_hbond_site_symmetry_A
C2 H2 O1 0.95 2.40 3.348(3) 176.4 3_466
C6 H3 N2 0.95 2.49 3.129(3) 125.0 3_665
C7 H4 O1 0.99 2.35 3.035(3) 126.0 .

loop_
_geom_torsion_atom_site_label_1
_geom_torsion_atom_site_label_2
_geom_torsion_atom_site_label_3
_geom_torsion_atom_site_label_4
_geom_torsion
C5 C1 C2 N1 -1.4(4)
C1 C2 N1 O1 -179.2(2)
C1 C2 N1 C3 -0.3(4)
O1 N1 C3 N3 1.6(4)
C2 N1 C3 N3 -177.3(2)
O1 N1 C3 C4 -178.7(2)
C2 N1 C3 C4 2.4(4)
N1 C3 C4 N2 -179.2(2)
N3 C3 C4 N2 0.6(3)
N1 C3 C4 C5 -2.6(4)
N3 C3 C4 C5 177.2(2)
C2 C1 C5 C4 1.2(4)
C2 C1 C5 N4 179.5(2)
N2 C4 C5 C1 176.3(3)
C3 C4 C5 C1 0.7(4)
N2 C4 C5 N4 -1.9(4)
C3 C4 C5 N4 -177.5(2)
C5 C4 N2 C6 -176.0(3)
C3 C4 N2 C6 -0.1(3)
C4 N2 C6 N3 -0.5(3)
N2 C6 N3 C3 0.8(3)
N2 C6 N3 C7 179.2(2)
N1 C3 N3 C6 178.9(2)
C4 C3 N3 C6 -0.8(3)
N1 C3 N3 C7 0.7(4)
C4 C3 N3 C7 -179.0(2)
C1 C5 N4 O2 -21.4(4)
C4 C5 N4 O2 156.8(2)
C1 C5 N4 O3 159.4(3)
C4 C5 N4 O3 -22.4(4)
C6 N3 C7 C8 -63.5(3)
C3 N3 C7 C8 114.4(3)
N3 C7 C8 C9 -74.0(3)
N3 C7 C8 C13 105.1(3)
C13 C8 C9 C10 0.4(4)
C7 C8 C9 C10 179.4(2)
C8 C9 C10 C11 -0.2(4)
C9 C10 C11 C12 -0.4(4)
C10 C11 C12 C13 0.9(4)
C9 C8 C13 C12 0.1(4)
C7 C8 C13 C12 -178.9(2)
C11 C12 C13 C8 -0.7(4)
